data_7716854
loop_
_publ_author_name
'Kumar, Parasar'
'Mathpati, Ramling S.'
'Ghule, Vikas D.'
'Dharavath, Srinivas'

_publ_section_title
;
 Synthesis of C-C bonded trifluoromethyl-based high-energy density
 materials <i>via</i> the ANRORC mechanism.
;
_journal_issue 36
_journal_name_full 'Dalton transactions (Cambridge, England : 2003)'
_journal_page_first 15324
_journal_page_last 15329
_journal_paper_doi 10.1039/d4dt02088j
_journal_volume 53
_journal_year 2024
_chemical_formula_moiety 'C6 H2 F3 N5 O3'
_chemical_formula_sum 'C6 H2 F3 N5 O3'
_chemical_formula_weight 249.110
_space_group_crystal_system monoclinic
_space_group_IT_number 14
_space_group_name_Hall '-P 2ybc'
_space_group_name_H-M_alt 'P 1 21/c 1'
_symmetry_Int_Tables_number 14
_atom_sites_solution_primary dual
_audit_creation_date 2024-07-17
_audit_creation_method
;
Olex2 1.3
(compiled 2020.11.12 svn.r5f609507 for OlexSys, GUI svn.r6408)
;
_audit_update_record
;
2024-07-17 deposited with the CCDC.	2024-08-19 downloaded from the CCDC.
;
_cell_angle_alpha 90
_cell_angle_beta 95.769(3)
_cell_angle_gamma 90
_cell_formula_units_Z 4
_cell_length_a 15.7760(15)
_cell_length_b 7.3324(6)
_cell_length_c 7.5674(8)
_cell_measurement_reflns_used 6544
_cell_measurement_temperature 100
_cell_measurement_theta_max 28.346
_cell_measurement_theta_min 2.595
_cell_volume 870.93(14)
_computing_cell_refinement 'SAINT V8.40B (?, 2016)'
_computing_data_reduction 'SAINT V8.40B (?, 2016)'
_computing_molecular_graphics 'Olex2 1.3 (Dolomanov et al., 2009)'
_computing_publication_material 'Olex2 1.3 (Dolomanov et al., 2009)'
_computing_structure_refinement 'olex2.refine 1.3 (Bourhis et al., 2015)'
_computing_structure_solution 'SHELXT 2018/2 (Sheldrick, 2018)'
_diffrn_ambient_temperature 100
_diffrn_measured_fraction_theta_full 0.9975
_diffrn_measured_fraction_theta_max 0.9954
_diffrn_measurement_device_type 'Bruker APEX-II CCD'
_diffrn_measurement_method '\f and \w scans'
_diffrn_radiation_type 'Mo K\a'
_diffrn_radiation_wavelength 0.71073
_diffrn_reflns_av_R_equivalents 0.0294
_diffrn_reflns_av_unetI/netI 0.0192
_diffrn_reflns_Laue_measured_fraction_full 0.9975
_diffrn_reflns_Laue_measured_fraction_max 0.9954
_diffrn_reflns_limit_h_max 20
_diffrn_reflns_limit_h_min -21
_diffrn_reflns_limit_k_max 9
_diffrn_reflns_limit_k_min -9
_diffrn_reflns_limit_l_max 10
_diffrn_reflns_limit_l_min -10
_diffrn_reflns_number 13853
_diffrn_reflns_point_group_measured_fraction_full 0.9975
_diffrn_reflns_point_group_measured_fraction_max 0.9954
_diffrn_reflns_theta_full 25.2417
_diffrn_reflns_theta_max 28.40
_diffrn_reflns_theta_min 2.60
_diffrn_source_current 1.0
_diffrn_source_power 0.05
_diffrn_source_voltage 50.0
_diffrn_standards_number 0
_exptl_absorpt_coefficient_mu 0.193
_exptl_absorpt_correction_T_max 0.7457
_exptl_absorpt_correction_T_min 0.6598
_exptl_crystal_colour 'clear light colourless'
_exptl_crystal_colour_lustre clear
_exptl_crystal_colour_modifier light
_exptl_crystal_colour_primary colourless
_exptl_crystal_density_diffrn 1.900
_exptl_crystal_description needle
_exptl_crystal_F_000 496.425
_exptl_crystal_size_max 0.21
_exptl_crystal_size_mid 0.12
_exptl_crystal_size_min 0.1
_refine_diff_density_max 0.3189
_refine_diff_density_min -0.3028
_refine_diff_density_rms 0.0586
_refine_ls_d_res_high 0.7472
_refine_ls_d_res_low 7.8480
_refine_ls_goodness_of_fit_ref 1.1061
_refine_ls_hydrogen_treatment mixed
_refine_ls_matrix_type full
_refine_ls_number_constraints 2
_refine_ls_number_parameters 185
_refine_ls_number_reflns 2177
_refine_ls_number_restraints 0
_refine_ls_restrained_S_all 1.1061
_refine_ls_R_factor_all 0.0423
_refine_ls_R_factor_gt 0.0352
_refine_ls_shift/su_max 0.0002
_refine_ls_shift/su_mean 0.0000
_refine_ls_structure_factor_coef Fsqd
_refine_ls_weighting_details 'w=1/[\s^2^(Fo^2^)+(0.0346P)^2^+0.4218P] where P=(Fo^2^+2Fc^2^)/3'
_refine_ls_weighting_scheme calc
_refine_ls_wR_factor_gt 0.0831
_refine_ls_wR_factor_ref 0.0888
_reflns_Friedel_coverage 0.0
_reflns_limit_h_max 21
_reflns_limit_h_min -21
_reflns_limit_k_max 9
_reflns_limit_k_min 0
_reflns_limit_l_max 10
_reflns_limit_l_min 0
_reflns_number_gt 1887
_reflns_number_total 2177
_reflns_threshold_expression I>=2u(I)
_cod_data_source_file d4dt02088j2.cif
_cod_data_source_block 17maya_b
_cod_depositor_comments 'Adding full bibliography for 7716853--7716854.cif.'
_cod_database_code 7716854
_olex2_refinement_description
;
1. Fixed Uiso
 At 1.2 times of:
  All N(H) groups
2. Others
 Fixed Sof: F3(0.5) F2(0.5) F1(0.5) F5(0.5) F6(0.5) F4(0.5)
3.a Aromatic/amide H refined with riding coordinates:
 N1(H1)
;
_olex2_submission_special_instructions 'No special instructions were received'

loop_
_space_group_symop_id
_space_group_symop_operation_xyz
1 x,y,z
2 -x,y+1/2,-z+1/2
3 -x,-y,-z
4 x,-y-1/2,z-1/2

loop_
_atom_site_label
_atom_site_type_symbol
_atom_site_fract_x
_atom_site_fract_y
_atom_site_fract_z
_atom_site_U_iso_or_equiv
_atom_site_adp_type
_atom_site_occupancy
_atom_site_refinement_flags_posn
O1 O 0.81110(6) 0.84067(13) 0.52480(11) 0.0205(2) Uani 1.000000 .
O2 O 0.92129(6) 0.89917(13) 0.38451(14) 0.0267(2) Uani 1.000000 .
O3 O 0.61040(7) 0.40794(18) 0.54709(14) 0.0361(3) Uani 1.000000 .
N3 N 0.86934(6) 0.79365(14) 0.44033(13) 0.0175(2) Uani 1.000000 .
F3 F 0.6329(4) 0.4960(7) 0.9904(7) 0.0468(13) Uani 0.500000 .
N1 N 0.93218(7) 0.36968(15) 0.30213(14) 0.0197(2) Uani 1.000000 .
H1 H 0.96763(7) 0.29770(15) 0.25255(14) 0.0236(3) Uiso 1.000000 R
N4 N 0.72854(7) 0.53312(16) 0.67408(14) 0.0206(2) Uani 1.000000 .
N2 N 0.94460(7) 0.54971(15) 0.32304(13) 0.0180(2) Uani 1.000000 .
N5 N 0.67292(8) 0.3831(2) 0.42840(17) 0.0344(3) Uani 1.000000 .
C3 C 0.87774(8) 0.60231(17) 0.40259(15) 0.0160(2) Uani 1.000000 .
C4 C 0.74030(8) 0.45959(18) 0.51016(16) 0.0190(3) Uani 1.000000 .
C2 C 0.82140(8) 0.45943(17) 0.43292(15) 0.0175(2) Uani 1.000000 .
F2 F 0.60421(15) 0.7440(4) 0.8554(4) 0.0356(6) Uani 0.500000 .
C1 C 0.86014(8) 0.30989(18) 0.36441(17) 0.0203(3) Uani 1.000000 .
F1 F 0.51950(17) 0.5220(4) 0.8071(4) 0.0477(8) Uani 0.500000 .
C5 C 0.64956(8) 0.4972(2) 0.68465(18) 0.0236(3) Uani 1.000000 .
C6 C 0.59765(10) 0.5535(2) 0.8331(2) 0.0323(3) Uani 1.000000 .
F5 F 0.5627(3) 0.7040(5) 0.7945(6) 0.0984(16) Uani 0.500000 .
F6 F 0.6387(3) 0.5383(9) 0.9825(6) 0.0681(18) Uani 0.500000 .
H1a H 0.8426(11) 0.187(3) 0.361(2) 0.030(4) Uiso 1.000000 .
F4 F 0.53155(17) 0.4262(4) 0.8357(4) 0.0383(6) Uani 0.500000 .

loop_
_atom_site_aniso_label
_atom_site_aniso_U_11
_atom_site_aniso_U_22
_atom_site_aniso_U_33
_atom_site_aniso_U_12
_atom_site_aniso_U_13
_atom_site_aniso_U_23
O1 0.0238(4) 0.0226(5) 0.0160(4) 0.0042(4) 0.0059(3) -0.0012(3)
O2 0.0287(5) 0.0185(5) 0.0349(6) -0.0033(4) 0.0126(4) 0.0020(4)
O3 0.0243(5) 0.0593(8) 0.0264(5) -0.0122(5) 0.0099(4) -0.0106(5)
N3 0.0200(5) 0.0183(5) 0.0143(5) 0.0009(4) 0.0027(4) 0.0009(4)
F3 0.066(3) 0.0527(17) 0.0257(18) 0.0252(18) 0.0233(17) 0.0175(14)
N1 0.0232(5) 0.0207(6) 0.0157(5) 0.0036(4) 0.0047(4) -0.0037(4)
N4 0.0218(5) 0.0256(6) 0.0153(5) 0.0008(4) 0.0056(4) -0.0003(4)
N2 0.0212(5) 0.0202(5) 0.0128(5) 0.0020(4) 0.0031(4) -0.0004(4)
N5 0.0281(6) 0.0529(9) 0.0242(6) -0.0132(6) 0.0121(5) -0.0114(6)
C3 0.0197(5) 0.0173(6) 0.0112(5) 0.0019(4) 0.0027(4) 0.0002(4)
C4 0.0233(6) 0.0190(6) 0.0153(5) -0.0008(5) 0.0045(4) 0.0006(5)
C2 0.0212(6) 0.0196(6) 0.0121(5) 0.0001(5) 0.0036(4) -0.0000(4)
F2 0.0393(12) 0.0345(13) 0.0344(11) 0.0102(10) 0.0110(9) -0.0076(9)
C1 0.0262(6) 0.0183(6) 0.0166(5) 0.0004(5) 0.0033(5) -0.0018(5)
F1 0.0250(11) 0.075(2) 0.0462(15) -0.0149(14) 0.0173(10) -0.0304(16)
C5 0.0225(6) 0.0293(7) 0.0196(6) 0.0000(5) 0.0058(5) -0.0002(5)
C6 0.0270(7) 0.0417(9) 0.0302(8) 0.0033(6) 0.0135(6) -0.0009(6)
F5 0.131(4) 0.047(2) 0.135(4) 0.046(2) 0.103(3) 0.026(2)
F6 0.0272(17) 0.150(5) 0.029(2) -0.024(2) 0.0109(14) -0.048(2)
F4 0.0265(11) 0.0526(16) 0.0389(12) -0.0126(12) 0.0182(9) -0.0147(13)

loop_
_atom_type_symbol
_atom_type_scat_dispersion_real
_atom_type_scat_dispersion_imag
_atom_type_scat_Cromer_Mann_a1
_atom_type_scat_Cromer_Mann_a2
_atom_type_scat_Cromer_Mann_a3
_atom_type_scat_Cromer_Mann_a4
_atom_type_scat_Cromer_Mann_b1
_atom_type_scat_Cromer_Mann_b2
_atom_type_scat_Cromer_Mann_b3
_atom_type_scat_Cromer_Mann_b4
_atom_type_scat_Cromer_Mann_c
_atom_type_scat_source
_atom_type_scat_dispersion_source
H 0.00000 0.00000 0.49300 0.32291 0.14019 0.04081 10.51090 26.12570 3.14236 57.79970 0.0030380000826 'International Tables Volume C Table 6.1.1.4 (pp. 500-502)' 'Henke, Gullikson and Davis, At. Data and Nucl. Data Tables, 1993, 54, 2'
C 0.00347 0.00161 2.31000 1.02000 1.58860 0.86500 20.84390 10.20750 0.56870 51.65120 0.215599998832 'International Tables Volume C Table 6.1.1.4 (pp. 500-502)' 'Henke, Gullikson and Davis, At. Data and Nucl. Data Tables, 1993, 54, 2'
F 0.01794 0.01033 3.53920 2.64120 1.51700 1.02430 10.28250 4.29440 0.26150 26.14760 0.277599990368 'International Tables Volume C Table 6.1.1.4 (pp. 500-502)' 'Henke, Gullikson and Davis, At. Data and Nucl. Data Tables, 1993, 54, 2'
O 0.01158 0.00611 3.04850 2.28680 1.54630 0.86700 13.27710 5.70110 0.32390 32.90890 0.250800013542 'International Tables Volume C Table 6.1.1.4 (pp. 500-502)' 'Henke, Gullikson and Davis, At. Data and Nucl. Data Tables, 1993, 54, 2'
N 0.00653 0.00323 12.21260 3.13220 2.01250 1.16630 0.00570 9.89330 28.99750 0.58260 -11.5290002823 'International Tables Volume C Table 6.1.1.4 (pp. 500-502)' 'Henke, Gullikson and Davis, At. Data and Nucl. Data Tables, 1993, 54, 2'

loop_
_geom_angle_atom_site_label_1
_geom_angle_atom_site_label_2
_geom_angle_atom_site_label_3
_geom_angle
_geom_angle_site_symmetry_1
_geom_angle_site_symmetry_3
_geom_angle_publ_flag
C5 O3 N5 105.23(10) . . ?
O2 N3 O1 124.32(11) . . ?
C3 N3 O1 117.91(10) . . ?
C3 N3 O2 117.77(10) . . ?
F6 F3 C6 68.8(15) . . ?
C1 N1 N2 113.42(11) . . ?
C5 N4 C4 101.22(11) . . ?
C3 N2 N1 103.10(10) . . ?
C4 N5 O3 103.38(11) . . ?
N2 C3 N3 117.87(11) . . ?
C2 C3 N3 128.35(11) . . ?
C2 C3 N2 113.73(11) . . ?
N5 C4 N4 114.69(12) . . ?
C2 C4 N4 124.20(11) . . ?
C2 C4 N5 121.08(11) . . ?
C4 C2 C3 131.16(12) . . ?
C1 C2 C3 102.66(11) . . ?
C1 C2 C4 126.15(12) . . ?
F5 F2 C6 62.0(4) . . ?
C2 C1 N1 107.08(12) . . ?
F5 F1 C6 53.2(2) . . ?
F4 F1 C6 84.9(4) . . ?
F4 F1 F5 137.8(5) . . ?
N4 C5 O3 115.48(12) . . ?
C6 C5 O3 118.20(12) . . ?
C6 C5 N4 126.27(13) . . ?
F2 C6 F3 100.8(3) . . ?
F1 C6 F3 113.6(3) . . ?
F1 C6 F2 105.1(2) . . ?
C5 C6 F3 111.6(3) . . ?
C5 C6 F2 108.71(16) . . ?
C5 C6 F1 115.57(18) . . ?
F5 C6 F3 128.4(4) . . ?
F5 C6 F2 35.1(2) . . ?
F5 C6 F1 73.9(3) . . ?
F5 C6 C5 109.0(2) . . ?
F6 C6 F3 14.2(5) . . ?
F6 C6 F2 87.4(3) . . ?
F6 C6 F1 122.6(3) . . ?
F6 C6 C5 112.2(3) . . ?
F6 C6 F5 117.7(4) . . ?
F4 C6 F3 91.2(3) . . ?
F4 C6 F2 134.77(19) . . ?
F4 C6 F1 32.41(15) . . ?
F4 C6 C5 106.74(16) . . ?
F4 C6 F5 106.2(3) . . ?
F4 C6 F6 104.2(3) . . ?
F1 F5 F2 128.7(6) . . ?
C6 F5 F2 82.9(5) . . ?
C6 F5 F1 52.9(2) . . ?
C6 F6 F3 96.9(16) . . ?
C6 F4 F1 62.7(3) . . ?

loop_
_geom_bond_atom_site_label_1
_geom_bond_atom_site_label_2
_geom_bond_distance
_geom_bond_site_symmetry_2
_geom_bond_publ_flag
O1 N3 1.2205(13) . ?
O2 N3 1.2322(14) . ?
O3 N5 1.4110(15) . ?
O3 C5 1.3282(17) . ?
N3 C3 1.4405(16) . ?
F3 C6 1.331(5) . ?
F3 F6 0.330(10) . ?
N1 N2 1.3416(16) . ?
N1 C1 1.3467(17) . ?
N4 C4 1.3820(16) . ?
N4 C5 1.2839(17) . ?
N2 C3 1.3234(15) . ?
N5 C4 1.3019(18) . ?
C3 C2 1.4076(17) . ?
C4 C2 1.4591(17) . ?
C2 C1 1.3814(18) . ?
F2 C6 1.409(3) . ?
F2 F5 0.816(5) . ?
F1 C6 1.250(3) . ?
F1 F5 1.506(5) . ?
F1 F4 0.754(3) . ?
C5 C6 1.5126(19) . ?
C6 F5 1.254(4) . ?
C6 F6 1.250(5) . ?
C6 F4 1.401(3) . ?

loop_
_geom_torsion_atom_site_label_1
_geom_torsion_atom_site_label_2
_geom_torsion_atom_site_label_3
_geom_torsion_atom_site_label_4
_geom_torsion
_geom_torsion_site_symmetry_1
_geom_torsion_site_symmetry_2
_geom_torsion_site_symmetry_3
_geom_torsion_site_symmetry_4
_geom_torsion_publ_flag
O1 N3 C3 N2 -174.91(10) . . . . ?
O1 N3 C3 C2 7.94(13) . . . . ?
O2 N3 C3 N2 5.37(12) . . . . ?
O2 N3 C3 C2 -171.78(11) . . . . ?
O3 N5 C4 N4 0.25(14) . . . . ?
O3 N5 C4 C2 178.32(10) . . . . ?
O3 C5 N4 C4 0.63(14) . . . . ?
O3 C5 C6 F3 126.8(3) . . . . ?
O3 C5 C6 F2 -122.90(17) . . . . ?
O3 C5 C6 F1 -5.0(2) . . . . ?
O3 C5 C6 F5 -85.8(3) . . . . ?
O3 C5 C6 F6 142.1(3) . . . . ?
O3 C5 C6 F4 28.53(18) . . . . ?
N3 C3 N2 N1 -177.99(11) . . . . ?
N3 C3 C2 C4 -0.49(16) . . . . ?
N3 C3 C2 C1 177.50(14) . . . . ?
F3 C6 F2 F5 -145.9(6) . . . . ?
F3 C6 F1 F5 125.4(5) . . . . ?
F3 C6 F1 F4 -50.0(5) . . . . ?
F3 C6 C5 N4 -56.0(3) . . . . ?
F3 C6 F5 F2 44.6(5) . . . . ?
F3 C6 F5 F1 -107.6(5) . . . . ?
F3 C6 F4 F1 135.4(6) . . . . ?
F3 F6 C6 F2 160(2) . . . . ?
F3 F6 C6 F1 54(2) . . . . ?
F3 F6 C6 C5 -91(2) . . . . ?
F3 F6 C6 F5 142(2) . . . . ?
F3 F6 C6 F4 24(2) . . . . ?
N1 N2 C3 C2 -0.42(10) . . . . ?
N1 C1 C2 C3 0.04(11) . . . . ?
N1 C1 C2 C4 178.17(9) . . . . ?
N4 C4 C2 C3 -53.54(16) . . . . ?
N4 C4 C2 C1 128.89(13) . . . . ?
N4 C5 C6 F2 54.30(18) . . . . ?
N4 C5 C6 F1 172.2(2) . . . . ?
N4 C5 C6 F5 91.4(3) . . . . ?
N4 C5 C6 F6 -40.7(3) . . . . ?
N4 C5 C6 F4 -154.3(2) . . . . ?
N2 C3 C2 C4 -177.74(10) . . . . ?
N2 C3 C2 C1 0.25(11) . . . . ?
N5 C4 C2 C3 128.58(14) . . . . ?
N5 C4 C2 C1 -48.99(16) . . . . ?
F2 C6 F1 F5 16.1(3) . . . . ?
F2 C6 F1 F4 -159.2(5) . . . . ?
F2 C6 F5 F1 -152.2(3) . . . . ?
F2 C6 F4 F1 28.8(4) . . . . ?
F2 F5 F1 C6 -36.4(5) . . . . ?
F2 F5 F1 F4 -29.5(8) . . . . ?
F2 F5 C6 F1 152.2(5) . . . . ?
F2 F5 C6 C5 -95.8(4) . . . . ?
F2 F5 C6 F6 33.4(5) . . . . ?
F2 F5 C6 F4 149.6(4) . . . . ?
F1 F5 C6 C5 112.07(17) . . . . ?
F1 F5 C6 F6 -118.8(3) . . . . ?
F1 F5 C6 F4 -2.6(2) . . . . ?
F1 F4 C6 C5 -111.5(4) . . . . ?
F1 F4 C6 F5 4.6(5) . . . . ?
F1 F4 C6 F6 129.6(5) . . . . ?
